data_2009718
loop_
_publ_author_name
'Barnes, John C.'
'Paton, John D.'
'Rae, Duncan'
'Cairns, James'
'Redpath, James'

_publ_section_title
;
 2,3-Dihydro-2-methyl-2-indenylmethylammonium chloride
;
_journal_issue 5
_journal_name_full 'Acta Crystallographica Section C'
_journal_page_first 728
_journal_page_last 729
_journal_paper_doi 10.1107/S0108270193011254
_journal_volume 50
_journal_year 1994
_chemical_formula_moiety 'C11 H16 N 1+ , Cl 1-'
_chemical_formula_structural 'C~9~H~8~(CH~3~)CH~2~NH~3~^+^ Cl^-^'
_chemical_formula_sum 'C11 H16 Cl N'
_chemical_formula_weight 197.70
_chemical_melting_point 502.65
_chemical_name_common ORG9768
_chemical_name_systematic
;
2,3-Dihydro-2-methyl-2-indenylmethylammonium chloride
;
_space_group_IT_number 61
_symmetry_cell_setting orthorhombic
_symmetry_space_group_name_Hall '-P 2ac 2ab'
_symmetry_space_group_name_H-M 'P b c a'
_audit_creation_method SHELXL
_cell_angle_alpha 90.00
_cell_angle_beta 90.00
_cell_angle_gamma 90.00
_cell_formula_units_Z 8
_cell_length_a 11.151(2)
_cell_length_b 29.244(4)
_cell_length_c 6.666(2)
_cell_measurement_reflns_used 15
_cell_measurement_temperature 293(2)
_cell_measurement_theta_max 12
_cell_measurement_theta_min 8
_cell_volume 2173.8(8)
_computing_cell_refinement 'local program'
_computing_data_collection 'Stoe Stadi diffractometer control'
_computing_data_reduction 'SHELX76 (Sheldrick, 1976)'
_computing_molecular_graphics 'PLATON/PLUTON (Spek, 1990,92)'
_computing_publication_material 'SHELXL92 (Sheldrick, 1990)'
_computing_structure_refinement 'SHELXL92 (Sheldrick, 1993)'
_computing_structure_solution 'SHELXS86 (Sheldrick, 1990)'
_diffrn_ambient_temperature 293(2)
_diffrn_measurement_device 'Stoe-Stadi 2 2-circle'
_diffrn_measurement_method \w
_diffrn_radiation_monochromator graphite
_diffrn_radiation_source 'fine-focus sealed tube'
_diffrn_radiation_type MoK\a
_diffrn_radiation_wavelength 0.71069
_diffrn_reflns_av_R_equivalents 0.023
_diffrn_reflns_av_sigmaI/netI 0.0236
_diffrn_reflns_limit_h_max 10
_diffrn_reflns_limit_h_min 0
_diffrn_reflns_limit_k_max 34
_diffrn_reflns_limit_k_min -1
_diffrn_reflns_limit_l_max 7
_diffrn_reflns_limit_l_min 0
_diffrn_reflns_number 2078
_diffrn_reflns_theta_max 25.59
_diffrn_reflns_theta_min 2.79
_diffrn_standards_decay_% 0
_diffrn_standards_interval_count 100
_diffrn_standards_number 2
_exptl_absorpt_coefficient_mu 0.307
_exptl_absorpt_correction_type none
_exptl_crystal_colour Colourless
_exptl_crystal_density_diffrn 1.208
_exptl_crystal_description 'Transparent blocks'
_exptl_crystal_F_000 848
_exptl_crystal_size_max 0.43
_exptl_crystal_size_mid 0.35
_exptl_crystal_size_min 0.20
_refine_diff_density_max 0.224
_refine_diff_density_min -0.211
_refine_ls_extinction_method none
_refine_ls_goodness_of_fit_all 1.379
_refine_ls_goodness_of_fit_obs 1.393
_refine_ls_hydrogen_treatment refall
_refine_ls_matrix_type full
_refine_ls_number_parameters 182
_refine_ls_number_reflns 1264
_refine_ls_number_restraints 0
_refine_ls_restrained_S_all 1.379
_refine_ls_restrained_S_obs 1.393
_refine_ls_R_factor_all 0.0654
_refine_ls_R_factor_obs 0.0612
_refine_ls_shift/esd_max -0.310
_refine_ls_shift/esd_mean 0.027
_refine_ls_structure_factor_coef Fsqd
_refine_ls_weighting_scheme
;calc w = 1/[\s^2^(F~o~^2^) + (0.1000P)^2^ +0.0000P]
where P = (F~o~^2^ + 2F~c~^2^)/3
;
_refine_ls_wR_factor_all 0.1768
_refine_ls_wR_factor_obs 0.1734
_reflns_number_observed 1264
_reflns_number_total 1529
_reflns_observed_criterion >2\s(I)
_cod_data_source_file li1078.cif
_cod_data_source_block org9768
_cod_depositor_comments
;
The following automatic conversions were performed:
'_symmetry_cell_setting' value 'Orthorhombic' changed to 'orthorhombic'
according to '/home/saulius/struct/CIF-dictionaries/cif_core.dic'
dictionary named 'cif_core.dic' version 2.4.1 from 2010-06-29.

Automatic conversion script
Id: cif_fix_enum 1527 2010-12-29 10:47:43Z saulius 

'_chemical_melting_point' value '229.5^o^C' was changed to '502.65' -
it was converted from degrees Celsius(C) to Kelvins(K).

Adriana Daskevic, 2011-06-17

The following automatic conversions were performed:

'_symmetry_cell_setting' value 'Orthorhombic' changed to
'orthorhombic' according to
/home/saulius/struct/CIF-dictionaries/cif_core.dic dictionary named
'cif_core.dic' version 2.4.1 from 2010-06-29.

Automatic conversion script
Id: cif_fix_values 1715 2011-07-08 13:25:40Z adriana 
;
_cod_database_code 2009718

loop_
_symmetry_equiv_pos_as_xyz
'x, y, z'
'x+1/2, -y+1/2, -z'
'-x, y+1/2, -z+1/2'
'-x+1/2, -y, z+1/2'
'-x, -y, -z'
'-x-1/2, y-1/2, z'
'x, -y-1/2, z-1/2'
'x-1/2, y, -z-1/2'

loop_
_atom_site_aniso_label
_atom_site_aniso_U_11
_atom_site_aniso_U_22
_atom_site_aniso_U_33
_atom_site_aniso_U_12
_atom_site_aniso_U_13
_atom_site_aniso_U_23
Cl1 0.0417(7) 0.0701(8) 0.0536(8) -0.0104(5) 0.0019(5) -0.0014(6)
C1 0.052(3) 0.065(3) 0.034(2) 0.012(2) -0.007(2) -0.004(2)
C2 0.068(3) 0.062(3) 0.049(3) 0.003(3) -0.012(2) 0.000(3)
C3 0.099(5) 0.071(4) 0.064(4) -0.004(4) -0.011(3) -0.005(3)
C4 0.149(8) 0.071(5) 0.068(4) 0.052(5) -0.022(5) -0.018(4)
C5 0.096(5) 0.088(5) 0.056(4) 0.036(4) 0.001(3) -0.010(3)
C6 0.064(3) 0.087(4) 0.041(3) 0.016(3) 0.001(2) -0.002(3)
C7 0.045(3) 0.067(4) 0.041(3) 0.007(2) -0.003(2) 0.005(2)
C8 0.035(2) 0.067(3) 0.042(3) 0.000(2) -0.004(2) 0.003(2)
C9 0.060(3) 0.074(4) 0.061(4) -0.005(3) -0.002(3) 0.007(3)
C10 0.044(3) 0.087(5) 0.052(4) 0.007(3) -0.005(2) 0.003(3)
C11 0.039(3) 0.078(4) 0.044(3) 0.001(2) 0.002(2) 0.008(3)
N12 0.040(2) 0.086(4) 0.062(3) 0.014(2) -0.004(2) -0.005(3)

loop_
_atom_site_label
_atom_site_fract_x
_atom_site_fract_y
_atom_site_fract_z
_atom_site_U_iso_or_equiv
_atom_site_thermal_displace_type
_atom_site_calc_flag
_atom_site_refinement_flags
_atom_site_occupancy
_atom_site_disorder_group
_atom_site_type_symbol
Cl1 0.35996(10) 0.01963(4) 0.2306(2) 0.0551(5) Uani d . 1 . Cl
C1 0.6211(4) 0.3608(2) -0.0293(6) 0.0504(12) Uani d . 1 . C
C2 0.5537(5) 0.3244(2) 0.0372(7) 0.0594(13) Uani d . 1 . C
C3 0.5904(7) 0.2804(2) 0.0039(9) 0.078(2) Uani d . 1 . C
H31 0.549(5) 0.258(2) 0.053(9) 0.08(2) Uiso d . 1 . H
C4 0.6995(8) 0.2731(3) -0.0942(11) 0.096(3) Uani d . 1 . C
H41 0.712(5) 0.245(2) -0.107(9) 0.078(19) Uiso d . 1 . H
C5 0.7648(7) 0.3094(3) -0.1633(9) 0.080(2) Uani d . 1 . C
H51 0.839(7) 0.300(3) -0.232(11) 0.13(3) Uiso d . 1 . H
C6 0.7265(5) 0.3531(2) -0.1319(7) 0.0640(15) Uani d . 1 . C
H61 0.777(4) 0.3761(15) -0.182(6) 0.042(12) Uiso d . 1 . H
C7 0.5635(4) 0.4045(2) 0.0274(7) 0.0510(13) Uani d . 1 . C
H71 0.524(3) 0.4134(13) -0.076(6) 0.030(11) Uiso d . 1 . H
H72 0.621(4) 0.4297(16) 0.074(7) 0.050(12) Uiso d . 1 . H
C8 0.4782(4) 0.3911(2) 0.1984(6) 0.0481(12) Uani d . 1 . C
C9 0.4452(5) 0.3410(2) 0.1457(10) 0.0653(15) Uani d . 1 . C
H91 0.381(4) 0.3417(16) 0.053(8) 0.057(14) Uiso d . 1 . H
H92 0.428(5) 0.324(2) 0.264(8) 0.081(18) Uiso d . 1 . H
C10 0.5426(5) 0.3922(3) 0.3990(9) 0.061(2) Uani d . 1 . C
H101 0.603(5) 0.3737(18) 0.389(8) 0.065(16) Uiso d . 1 . H
H102 0.588(5) 0.420(2) 0.419(9) 0.077(17) Uiso d . 1 . H
H103 0.495(5) 0.3849(18) 0.487(7) 0.058(16) Uiso d . 1 . H
C11 0.3649(4) 0.4197(2) 0.2042(8) 0.0537(13) Uani d . 1 . C
H111 0.332(4) 0.4210(16) 0.078(8) 0.059(14) Uiso d . 1 . H
H112 0.313(4) 0.4075(15) 0.300(7) 0.052(13) Uiso d . 1 . H
N12 0.3864(4) 0.4677(2) 0.2559(9) 0.0627(13) Uani d . 1 . N
H121 0.402(4) 0.4750(17) 0.366(8) 0.046(16) Uiso d . 1 . H
H122 0.330(6) 0.4814(19) 0.228(8) 0.067(18) Uiso d . 1 . H
H123 0.472(8) 0.486(2) 0.217(11) 0.12(3) Uiso d . 1 . H

loop_
_atom_type_symbol
_atom_type_description
_atom_type_scat_dispersion_real
_atom_type_scat_dispersion_imag
_atom_type_scat_source
C C 0.0033 0.0016 'International Tables Vol C Tables 4.2.6.8 and 6.1.1.4'
H H 0.0000 0.0000 'International Tables Vol C Tables 4.2.6.8 and 6.1.1.4'
Cl Cl 0.1484 0.1585 'International Tables Vol C Tables 4.2.6.8 and 6.1.1.4'
N N 0.0061 0.0033 'International Tables Vol C Tables 4.2.6.8 and 6.1.1.4'

loop_
_geom_angle_atom_site_label_1
_geom_angle_atom_site_label_2
_geom_angle_atom_site_label_3
_geom_angle
_geom_angle_publ_flag
C2 C1 C6 120.0(5) yes
C2 C1 C7 110.5(4) yes
C6 C1 C7 129.5(5) yes
C3 C2 C1 120.7(6) yes
C3 C2 C9 129.0(6) yes
C1 C2 C9 110.3(5) yes
C2 C3 C4 118.7(7) yes
C5 C4 C3 120.2(7) yes
C6 C5 C4 120.5(7) yes
C5 C6 C1 119.7(6) yes
C1 C7 C8 103.7(4) yes
C11 C8 C10 111.1(4) yes
C11 C8 C7 113.2(4) yes
C10 C8 C7 110.8(4) yes
C11 C8 C9 109.2(4) yes
C10 C8 C9 109.4(5) yes
C7 C8 C9 102.7(4) yes
C2 C9 C8 103.1(4) yes
N12 C11 C8 113.5(4) yes

loop_
_geom_bond_atom_site_label_1
_geom_bond_atom_site_label_2
_geom_bond_site_symmetry_2
_geom_bond_distance
_geom_bond_publ_flag
C1 C2 . 1.377(7) yes
C1 C6 . 1.378(7) yes
C1 C7 . 1.481(7) yes
C2 C3 . 1.366(8) yes
C2 C9 . 1.490(7) yes
C3 C4 . 1.398(11) yes
C4 C5 . 1.367(11) yes
C5 C6 . 1.364(8) yes
C7 C8 . 1.536(6) yes
C8 C11 . 1.515(6) yes
C8 C10 . 1.518(7) yes
C8 C9 . 1.551(8) yes
C11 N12 . 1.466(7) yes

loop_
_cod_related_entry_id
_cod_related_entry_database
_cod_related_entry_code
1 ChemSpider 14578272
